data_8103369
loop_
_publ_author_name
'Hui Gao'
'Chen Xu'
'Lu-Meng Duan'
'Zhi-Qiang Wang'
'Yao-Ting Fan'

_publ_section_title
;
 Crystal structure of
 methanol[m-N-(5-phenyl-1,3,4-oxadiazol-2-yl)-4-nitrobenzamide-k2N1,O1:kN2]sodium,
 Na(CH4O)(C15H9N4O4)
;
_journal_issue 2
_journal_name_full 'Zeitschrift f\"ur Kristallographie - New Crystal Structures'
_journal_page_first 189
_journal_volume 227
_journal_year 2012
_chemical_formula_sum 'C64 H52 N16 Na4 O20'
_chemical_formula_weight 1457.18
_space_group_IT_number 88
_symmetry_cell_setting tetragonal
_symmetry_space_group_name_Hall '-I 4ad'
_symmetry_space_group_name_H-M 'I 41/a :2'
_atom_sites_solution_hydrogens geom
_atom_sites_solution_primary direct
_atom_sites_solution_secondary difmap
_audit_creation_method SHELXL-97
_cell_angle_alpha 90.00
_cell_angle_beta 90.00
_cell_angle_gamma 90.00
_cell_formula_units_Z 4
_cell_length_a 15.6635(2)
_cell_length_b 15.6635(2)
_cell_length_c 27.1833(6)
_cell_measurement_reflns_used 5181
_cell_measurement_temperature 293(2)
_cell_measurement_theta_max 29.0369
_cell_measurement_theta_min 2.9914
_cell_volume 6669.29(19)
_computing_cell_refinement 'CrysAlis Pro (Oxford Diffraction, 2008)'
_computing_data_collection 'CrysAlis Pro (Oxford Diffraction, 2008)'
_computing_data_reduction 'CrysAlis Pro (Oxford Diffraction, 2008)'
_computing_molecular_graphics 'SHELXTL(sheldrick, 2008)'
_computing_publication_material 'SHELXTL(sheldrick, 2008)'
_computing_structure_refinement 'SHELXL-97 (Sheldrick, 1997)'
_computing_structure_solution 'SHELXS-97 (Sheldrick, 1990)'
_diffrn_ambient_temperature 293(2)
_diffrn_measured_fraction_theta_full 0.999
_diffrn_measured_fraction_theta_max 0.999
_diffrn_measurement_device_type 'Oxford Diffraction Xcalibur Eos Gemini'
_diffrn_measurement_method '\w scans'
_diffrn_radiation_monochromator graphite
_diffrn_radiation_source 'fine-focus sealed tube'
_diffrn_radiation_type MoK\a
_diffrn_radiation_wavelength 0.71073
_diffrn_reflns_av_R_equivalents 0.0270
_diffrn_reflns_av_sigmaI/netI 0.0218
_diffrn_reflns_limit_h_max 19
_diffrn_reflns_limit_h_min -17
_diffrn_reflns_limit_k_max 19
_diffrn_reflns_limit_k_min -19
_diffrn_reflns_limit_l_max 30
_diffrn_reflns_limit_l_min -33
_diffrn_reflns_number 15582
_diffrn_reflns_theta_full 26.37
_diffrn_reflns_theta_max 26.37
_diffrn_reflns_theta_min 3.00
_diffrn_standards_decay_% 0
_diffrn_standards_interval_count 0
_diffrn_standards_interval_time 0
_diffrn_standards_number 0
_exptl_absorpt_coefficient_mu 0.132
_exptl_absorpt_correction_T_max 1.00000
_exptl_absorpt_correction_T_min 0.93361
_exptl_absorpt_correction_type multi-scan
_exptl_crystal_colour colourless
_exptl_crystal_density_diffrn 1.451
_exptl_crystal_density_method 'not measured'
_exptl_crystal_description block
_exptl_crystal_F_000 3008
_exptl_crystal_size_max 0.3
_exptl_crystal_size_mid 0.3
_exptl_crystal_size_min 0.2
_refine_diff_density_max 0.213
_refine_diff_density_min -0.227
_refine_diff_density_rms 0.035
_refine_ls_extinction_method none
_refine_ls_goodness_of_fit_ref 1.023
_refine_ls_hydrogen_treatment mixed
_refine_ls_matrix_type full
_refine_ls_number_parameters 239
_refine_ls_number_reflns 3413
_refine_ls_number_restraints 2
_refine_ls_restrained_S_all 1.023
_refine_ls_R_factor_all 0.0564
_refine_ls_R_factor_gt 0.0399
_refine_ls_shift/su_max 0.000
_refine_ls_shift/su_mean 0.000
_refine_ls_structure_factor_coef Fsqd
_refine_ls_weighting_details 'calc w=1/[\s^2^(Fo^2^)+(0.0488P)^2^+3.8193P] where P=(Fo^2^+2Fc^2^)/3'
_refine_ls_weighting_scheme calc
_refine_ls_wR_factor_gt 0.0968
_refine_ls_wR_factor_ref 0.1057
_reflns_number_gt 2653
_reflns_number_total 3413
_reflns_threshold_expression >2sigma(I)
_cod_data_source_file 1267-3729.cff
_cod_data_source_block d
_cod_depositor_comments
;

2024-04-15
Z value and formula fixed to values more according to usual
chemical conventions.                 miguel
;
_cod_original_formula_sum 'C32 H26 N8 Na2 O10'
_cod_original_formula_weight 728.59
_cod_original_formula_units_Z 8
_cod_original_cell_volume 6669.29(18)
_cod_original_sg_symbol_H-M 'I 41/a'
_cod_database_code 8103369

loop_
_symmetry_equiv_pos_as_xyz
'x, y, z'
'-y+3/4, x+1/4, z+1/4'
'-x, -y+1/2, z'
'y+1/4, -x+1/4, z+1/4'
'x+1/2, y+1/2, z+1/2'
'-y+5/4, x+3/4, z+3/4'
'-x+1/2, -y+1, z+1/2'
'y+3/4, -x+3/4, z+3/4'
'-x, -y, -z'
'y-3/4, -x-1/4, -z-1/4'
'x, y-1/2, -z'
'-y-1/4, x-1/4, -z-1/4'
'-x+1/2, -y+1/2, -z+1/2'
'y-1/4, -x+1/4, -z+1/4'
'x+1/2, y, -z+1/2'
'-y+1/4, x+1/4, -z+1/4'

loop_
_atom_site_label
_atom_site_type_symbol
_atom_site_fract_x
_atom_site_fract_y
_atom_site_fract_z
_atom_site_U_iso_or_equiv
_atom_site_adp_type
_atom_site_occupancy
_atom_site_symmetry_multiplicity
_atom_site_calc_flag
_atom_site_refinement_flags
Na1 Na 0.83748(4) 0.26324(4) 0.11911(2) 0.03798(19) Uani 1 1 d .
O1 O 0.85910(8) 0.13991(7) 0.16902(4) 0.0404(3) Uani 1 1 d .
O2 O 0.90153(7) 0.31903(7) 0.27519(4) 0.0363(3) Uani 1 1 d .
O3 O 0.65522(12) -0.23034(10) 0.22897(7) 0.0783(5) Uani 1 1 d .
O4 O 0.63373(12) -0.18639(10) 0.30241(6) 0.0805(5) Uani 1 1 d .
O5 O 0.69874(9) 0.29271(10) 0.14628(5) 0.0532(4) Uani 1 1 d D
H5 H 0.6938(13) 0.2932(16) 0.1773(3) 0.080 Uiso 1 1 d D
N1 N 0.90347(9) 0.30288(9) 0.19472(5) 0.0386(3) Uani 1 1 d .
N2 N 0.93939(9) 0.38225(9) 0.20680(5) 0.0389(3) Uani 1 1 d .
N3 N 0.84467(9) 0.19219(8) 0.24835(5) 0.0352(3) Uani 1 1 d .
C1 C 1.00589(13) 0.52826(12) 0.26187(9) 0.0571(5) Uani 1 1 d .
H1 H 1.0161 0.5274 0.2282 0.069 Uiso 1 1 calc R
C2 C 1.03166(15) 0.59702(14) 0.28927(12) 0.0733(7) Uani 1 1 d .
H2 H 1.0593 0.6426 0.2742 0.088 Uiso 1 1 calc R
C3 C 1.01644(15) 0.59842(15) 0.33943(12) 0.0743(8) Uani 1 1 d .
H3 H 1.0341 0.6448 0.3582 0.089 Uiso 1 1 calc R
C4 C 0.97544(15) 0.53153(15) 0.36130(9) 0.0660(6) Uani 1 1 d .
H4 H 0.9649 0.5329 0.3950 0.079 Uiso 1 1 calc R
C5 C 0.94954(13) 0.46210(12) 0.33403(7) 0.0488(5) Uani 1 1 d .
H5A H 0.9219 0.4167 0.3492 0.059 Uiso 1 1 calc R
C6 C 0.96483(10) 0.46020(10) 0.28401(7) 0.0373(4) Uani 1 1 d .
C7 C 0.93688(10) 0.38873(10) 0.25373(6) 0.0330(4) Uani 1 1 d .
C8 C 0.88199(10) 0.26667(10) 0.23605(6) 0.0324(4) Uani 1 1 d .
C9 C 0.83531(10) 0.13374(10) 0.21273(6) 0.0322(4) Uani 1 1 d .
C10 C 0.79134(10) 0.05235(10) 0.22781(6) 0.0332(4) Uani 1 1 d .
C11 C 0.76375(13) 0.03611(11) 0.27529(7) 0.0468(5) Uani 1 1 d .
H11 H 0.7734 0.0763 0.2998 0.056 Uiso 1 1 calc R
C12 C 0.72214(13) -0.03911(12) 0.28662(7) 0.0504(5) Uani 1 1 d .
H12 H 0.7033 -0.0496 0.3185 0.060 Uiso 1 1 calc R
C13 C 0.70909(11) -0.09794(10) 0.25015(7) 0.0409(4) Uani 1 1 d .
C14 C 0.73597(13) -0.08450(12) 0.20282(7) 0.0503(5) Uani 1 1 d .
H14 H 0.7268 -0.1254 0.1786 0.060 Uiso 1 1 calc R
C15 C 0.77700(12) -0.00895(12) 0.19195(7) 0.0460(4) Uani 1 1 d .
H15 H 0.7954 0.0011 0.1599 0.055 Uiso 1 1 calc R
N4 N 0.66286(11) -0.17717(10) 0.26138(7) 0.0527(4) Uani 1 1 d .
C16 C 0.61860(15) 0.30244(17) 0.12369(9) 0.0732(7) Uani 1 1 d D
H16A H 0.6260 0.3257 0.0913 0.110 Uiso 1 1 calc R
H16B H 0.5840 0.3404 0.1429 0.110 Uiso 1 1 calc R
H16C H 0.5911 0.2478 0.1214 0.110 Uiso 1 1 calc R

loop_
_atom_site_aniso_label
_atom_site_aniso_U_11
_atom_site_aniso_U_22
_atom_site_aniso_U_33
_atom_site_aniso_U_23
_atom_site_aniso_U_13
_atom_site_aniso_U_12
Na1 0.0474(4) 0.0400(4) 0.0266(3) -0.0022(3) 0.0019(3) 0.0005(3)
O1 0.0541(8) 0.0366(6) 0.0305(6) -0.0032(5) 0.0096(5) -0.0014(5)
O2 0.0489(7) 0.0342(6) 0.0257(6) -0.0010(5) 0.0036(5) -0.0075(5)
O3 0.0961(13) 0.0499(9) 0.0890(12) -0.0198(9) 0.0193(10) -0.0320(8)
O4 0.1073(14) 0.0652(10) 0.0691(11) 0.0069(8) 0.0210(10) -0.0349(9)
O5 0.0461(8) 0.0717(9) 0.0420(7) -0.0025(7) 0.0096(6) -0.0027(7)
N1 0.0496(9) 0.0373(8) 0.0289(7) -0.0008(6) 0.0050(6) -0.0089(7)
N2 0.0448(8) 0.0390(8) 0.0327(8) 0.0014(6) 0.0054(6) -0.0083(6)
N3 0.0436(8) 0.0327(7) 0.0293(7) -0.0016(6) 0.0049(6) -0.0048(6)
C1 0.0543(12) 0.0471(11) 0.0699(14) -0.0055(10) 0.0119(10) -0.0149(9)
C2 0.0597(14) 0.0465(13) 0.114(2) -0.0121(13) 0.0090(14) -0.0196(10)
C3 0.0555(13) 0.0551(14) 0.112(2) -0.0392(14) -0.0177(14) -0.0034(11)
C4 0.0749(16) 0.0620(14) 0.0611(14) -0.0249(12) -0.0168(12) 0.0022(12)
C5 0.0574(12) 0.0459(11) 0.0431(10) -0.0064(9) -0.0065(9) 0.0000(9)
C6 0.0322(9) 0.0350(9) 0.0445(10) -0.0039(8) -0.0022(7) -0.0005(7)
C7 0.0323(8) 0.0330(8) 0.0337(9) 0.0021(7) 0.0030(7) -0.0034(7)
C8 0.0357(8) 0.0348(8) 0.0267(8) -0.0036(7) 0.0034(7) -0.0022(7)
C9 0.0332(8) 0.0324(8) 0.0310(8) -0.0014(7) 0.0020(7) 0.0029(7)
C10 0.0333(8) 0.0315(8) 0.0347(8) -0.0026(7) 0.0013(7) 0.0013(7)
C11 0.0656(12) 0.0363(9) 0.0384(10) -0.0070(8) 0.0096(9) -0.0087(8)
C12 0.0681(13) 0.0432(10) 0.0399(10) 0.0003(8) 0.0136(9) -0.0099(9)
C13 0.0398(9) 0.0330(9) 0.0498(10) 0.0003(8) 0.0046(8) -0.0038(7)
C14 0.0611(12) 0.0421(10) 0.0476(11) -0.0114(9) 0.0047(9) -0.0128(9)
C15 0.0571(12) 0.0445(10) 0.0365(9) -0.0058(8) 0.0068(8) -0.0103(9)
N4 0.0525(10) 0.0408(9) 0.0649(12) 0.0005(9) 0.0070(9) -0.0084(7)
C16 0.0564(14) 0.0979(19) 0.0654(15) 0.0079(14) 0.0021(12) -0.0038(12)

loop_
_atom_type_symbol
_atom_type_description
_atom_type_scat_dispersion_real
_atom_type_scat_dispersion_imag
_atom_type_scat_source
C C 0.0033 0.0016 'International Tables Vol C Tables 4.2.6.8 and 6.1.1.4'
H H 0.0000 0.0000 'International Tables Vol C Tables 4.2.6.8 and 6.1.1.4'
N N 0.0061 0.0033 'International Tables Vol C Tables 4.2.6.8 and 6.1.1.4'
O O 0.0106 0.0060 'International Tables Vol C Tables 4.2.6.8 and 6.1.1.4'
Na Na 0.0362 0.0249 'International Tables Vol C Tables 4.2.6.8 and 6.1.1.4'

loop_
_geom_angle_atom_site_label_1
_geom_angle_atom_site_label_2
_geom_angle_atom_site_label_3
_geom_angle
_geom_angle_site_symmetry_1
_geom_angle_site_symmetry_3
O5 Na1 N1 94.54(5) . .
O5 Na1 O1 96.43(5) . .
N1 Na1 O1 70.05(5) . .
O5 Na1 O1 106.86(5) . 14_665
N1 Na1 O1 90.40(5) . 14_665
O1 Na1 O1 150.81(5) . 14_665
O5 Na1 N2 123.15(5) . 16_645
N1 Na1 N2 141.02(6) . 16_645
O1 Na1 N2 94.03(5) . 16_645
O1 Na1 N2 87.87(5) 14_665 16_645
O5 Na1 N1 146.17(5) . 16_645
N1 Na1 N1 113.69(6) . 16_645
O1 Na1 N1 77.43(4) . 16_645
O1 Na1 N1 91.84(4) 14_665 16_645
N2 Na1 N1 27.62(4) 16_645 16_645
O5 Na1 Na1 123.35(5) . 14_665
N1 Na1 Na1 55.00(4) . 14_665
O1 Na1 Na1 111.36(4) . 14_665
O1 Na1 Na1 40.56(3) 14_665 14_665
N2 Na1 Na1 103.62(4) 16_645 14_665
N1 Na1 Na1 89.20(3) 16_645 14_665
O5 Na1 Na1 136.08(5) . 16_645
N1 Na1 Na1 80.91(4) . 16_645
O1 Na1 Na1 40.82(3) . 16_645
O1 Na1 Na1 116.78(3) 14_665 16_645
N2 Na1 Na1 65.47(4) 16_645 16_645
N1 Na1 Na1 40.82(3) 16_645 16_645
Na1 Na1 Na1 89.553(3) 14_665 16_645
C9 O1 Na1 124.17(10) . .
C9 O1 Na1 129.32(11) . 16_645
Na1 O1 Na1 98.63(5) . 16_645
C7 O2 C8 103.76(12) . .
C16 O5 Na1 135.43(13) . .
C8 N1 N2 106.69(13) . .
C8 N1 Na1 121.22(11) . .
N2 N1 Na1 127.35(10) . .
C8 N1 Na1 154.19(11) . 14_665
N2 N1 Na1 52.83(7) . 14_665
Na1 N1 Na1 84.17(4) . 14_665
C7 N2 N1 106.93(13) . .
C7 N2 Na1 148.36(12) . 14_665
N1 N2 Na1 99.56(9) . 14_665
C9 N3 C8 117.38(13) . .
C2 C1 C6 120.4(2) . .
C1 C2 C3 119.8(2) . .
C4 C3 C2 119.8(2) . .
C3 C4 C5 120.7(2) . .
C4 C5 C6 119.7(2) . .
C5 C6 C1 119.51(17) . .
C5 C6 C7 121.38(16) . .
C1 C6 C7 119.10(17) . .
N2 C7 O2 112.17(14) . .
N2 C7 C6 127.92(15) . .
O2 C7 C6 119.89(14) . .
N1 C8 N3 134.68(15) . .
N1 C8 O2 110.45(13) . .
N3 C8 O2 114.86(13) . .
O1 C9 N3 126.97(15) . .
O1 C9 C10 117.45(14) . .
N3 C9 C10 115.58(14) . .
C11 C10 C15 118.53(16) . .
C11 C10 C9 123.50(15) . .
C15 C10 C9 117.97(15) . .
C12 C11 C10 120.78(17) . .
C13 C12 C11 118.90(17) . .
C12 C13 C14 122.05(16) . .
C12 C13 N4 119.46(17) . .
C14 C13 N4 118.47(16) . .
C13 C14 C15 118.46(17) . .
C14 C15 C10 121.27(17) . .
O4 N4 O3 123.11(17) . .
O4 N4 C13 118.49(17) . .
O3 N4 C13 118.39(17) . .

loop_
_geom_bond_atom_site_label_1
_geom_bond_atom_site_label_2
_geom_bond_distance
_geom_bond_site_symmetry_2
Na1 O5 2.3413(14) .
Na1 N1 2.3828(15) .
Na1 O1 2.3848(13) .
Na1 O1 2.3972(13) 14_665
Na1 N2 2.4127(15) 16_645
Na1 N1 2.9858(15) 16_645
Na1 Na1 3.6261(9) 14_665
Na1 Na1 3.6262(9) 16_645
O1 C9 1.2491(19) .
O1 Na1 2.3973(13) 16_645
O2 C7 1.3559(19) .
O2 C8 1.3778(18) .
O3 N4 1.218(2) .
O4 N4 1.214(2) .
O5 C16 1.406(3) .
N1 C8 1.303(2) .
N1 N2 1.4036(19) .
N1 Na1 2.9858(15) 14_665
N2 C7 1.280(2) .
N2 Na1 2.4127(15) 14_665
N3 C9 1.341(2) .
N3 C8 1.347(2) .
C1 C2 1.370(3) .
C1 C6 1.383(3) .
C2 C3 1.384(4) .
C3 C4 1.365(4) .
C4 C5 1.377(3) .
C5 C6 1.381(3) .
C6 C7 1.457(2) .
C9 C10 1.506(2) .
C10 C11 1.385(2) .
C10 C15 1.387(2) .
C11 C12 1.381(3) .
C12 C13 1.369(3) .
C13 C14 1.370(3) .
C13 N4 1.469(2) .
C14 C15 1.379(3) .
